data_7054201
loop_
_publ_author_name
'Tirloni, Barbara'
'Lang, Ernesto Schulz'
'de Oliveira, Gelson Manzoni'
'Piquini, Paulo'
'H\"orner, Manfredo'

_publ_section_title
;
 Synthesis, crystal structure, and optical characteristics of
 [Pd2Hg4Cl6{Te(DMB)}6]&#x00B7;2DMF, [HgClTe(DMB)]4, and the ring-forming
 cluster [Pd12(TePh)24]&#x00B7;2DMF
;
_journal_issue 6
_journal_name_full 'New Journal of Chemistry'
_journal_page_first 2394
_journal_paper_doi 10.1039/c3nj01455j
_journal_volume 38
_journal_year 2014
_chemical_formula_moiety 'C75 H67 N O Pd6 Te12'
_chemical_formula_sum 'C75 H67 N O Pd6 Te12'
_chemical_formula_weight 3167.9
_chemical_name_systematic
;
[Pd12(TePh)24].2DMF
;
_space_group_IT_number 15
_symmetry_cell_setting monoclinic
_symmetry_space_group_name_Hall '-C 2yc'
_symmetry_space_group_name_H-M 'C 1 2/c 1'
_atom_sites_solution_hydrogens geom
_atom_sites_solution_primary direct
_atom_sites_solution_secondary difmap
_audit_conform_dict_location ftp://ftp.iucr.org/pub/cif_core.dic
_audit_conform_dict_name cif_core.dic
_audit_conform_dict_version 2.4
_audit_creation_date 2012-09-07T15:10:33-00:00
_audit_creation_method 'WinGX routine CIF_UPDATE'
_cell_angle_alpha 90
_cell_angle_beta 92.237(6)
_cell_angle_gamma 90
_cell_formula_units_Z 8
_cell_length_a 35.392(3)
_cell_length_b 19.4685(17)
_cell_length_c 25.583(2)
_cell_measurement_reflns_used 7632
_cell_measurement_temperature 293(2)
_cell_measurement_theta_max 21.44
_cell_measurement_theta_min 2.39
_cell_volume 17614(3)
_computing_cell_refinement 'Bruker SAINT'
_computing_data_collection 'Bruker APEX2/BIS/COSMO'
_computing_data_reduction 'Bruker SAINT/SADABS'
_computing_molecular_graphics 'Crystal Impact Diamond 3'
_computing_publication_material 'Bruker APEX2/XCIF'
_computing_structure_refinement 'SHELXL-97 (Sheldrick, 2008)'
_computing_structure_solution 'Bruker XS'
_diffrn_ambient_temperature 293(2)
_diffrn_measured_fraction_theta_full 0.997
_diffrn_measured_fraction_theta_max 0.997
_diffrn_measurement_device_type 'Bruker APEX-II CCD'
_diffrn_measurement_method '\f and \w scans'
_diffrn_radiation_monochromator graphite
_diffrn_radiation_type MoK\a
_diffrn_radiation_wavelength 0.71073
_diffrn_reflns_av_R_equivalents 0.1249
_diffrn_reflns_av_unetI/netI 0.0987
_diffrn_reflns_limit_h_max 49
_diffrn_reflns_limit_h_min -48
_diffrn_reflns_limit_k_max 25
_diffrn_reflns_limit_k_min -27
_diffrn_reflns_limit_l_max 35
_diffrn_reflns_limit_l_min -35
_diffrn_reflns_number 175629
_diffrn_reflns_theta_full 29.62
_diffrn_reflns_theta_max 29.62
_diffrn_reflns_theta_min 2.61
_exptl_absorpt_coefficient_mu 5.134
_exptl_absorpt_correction_T_max 0.7459
_exptl_absorpt_correction_T_min 0.6009
_exptl_absorpt_correction_type gaussian
_exptl_absorpt_process_details 'XPREP (Bruker, 2006)'
_exptl_crystal_colour black
_exptl_crystal_density_diffrn 2.389
_exptl_crystal_density_method 'not measured'
_exptl_crystal_description block
_exptl_crystal_F_000 11456
_exptl_crystal_size_max 0.178
_exptl_crystal_size_mid 0.099
_exptl_crystal_size_min 0.086
_refine_diff_density_max 3.281
_refine_diff_density_min -1.612
_refine_diff_density_rms 0.249
_refine_ls_extinction_method none
_refine_ls_goodness_of_fit_ref 1.027
_refine_ls_hydrogen_treatment constr
_refine_ls_matrix_type full
_refine_ls_number_parameters 708
_refine_ls_number_reflns 24752
_refine_ls_number_restraints 432
_refine_ls_restrained_S_all 1.025
_refine_ls_R_factor_all 0.1618
_refine_ls_R_factor_gt 0.075
_refine_ls_shift/su_max 0.042
_refine_ls_shift/su_mean 0
_refine_ls_structure_factor_coef Fsqd
_refine_ls_weighting_details 'calc w=1/[\s^2^(Fo^2^)+(0.0576P)^2^+696.1707P] where P=(Fo^2^+2Fc^2^)/3'
_refine_ls_weighting_scheme calc
_refine_ls_wR_factor_gt 0.1662
_refine_ls_wR_factor_ref 0.2025
_reflns_number_gt 12164
_reflns_number_total 24752
_reflns_threshold_expression >2\s(I)
_cod_data_source_file c3nj01455j2.cif
_cod_data_source_block comp-2
_cod_depositor_comments
;
The following automatic conversions were performed:

'_symmetry_cell_setting' value 'Monoclinic' changed to 'monoclinic'
according to
/usr/data/users/saulius/crontab/automatic-downloads/rss-feeds/RSC/lib/dictionaries/cif_core.dic
dictionary named 'cif_core.dic' version 2.4.2 from 2011-04-26.

Automatic conversion script
Id: cif_fix_values 2281 2013-09-26 08:29:07Z andrius 
;
_cod_original_sg_symbol_H-M C2/c
_cod_database_code 7054201

loop_
_symmetry_equiv_pos_as_xyz
'x, y, z'
'x, -y, z+1/2'
'x+1/2, y+1/2, z'
'x+1/2, -y+1/2, z+1/2'
'-x, -y, -z'
'-x, y, -z-1/2'
'-x+1/2, -y+1/2, -z'
'-x+1/2, y+1/2, -z-1/2'

loop_
_atom_site_label
_atom_site_type_symbol
_atom_site_fract_x
_atom_site_fract_y
_atom_site_fract_z
_atom_site_U_iso_or_equiv
_atom_site_adp_type
_atom_site_occupancy
_atom_site_symmetry_multiplicity
_atom_site_calc_flag
_atom_site_refinement_flags
C71A C 0.0668(3) 0.3222(6) 0.5414(3) 0.061(4) Uani 1 1 d GU
C76A C 0.0396(3) 0.3157(7) 0.5788(5) 0.083(6) Uani 1 1 d GU
H12 H 0.0142 0.3224 0.5695 0.1 Uiso 1 1 calc R
C75A C 0.0503(4) 0.2992(8) 0.6301(4) 0.106(7) Uani 1 1 d GU
H13 H 0.0321 0.2948 0.6552 0.128 Uiso 1 1 calc R
C74A C 0.0883(4) 0.2891(8) 0.6440(4) 0.102(7) Uani 1 1 d GU
H14 H 0.0955 0.2781 0.6783 0.122 Uiso 1 1 calc R
C73A C 0.1155(3) 0.2956(7) 0.6066(5) 0.090(6) Uani 1 1 d GU
H15 H 0.1409 0.2889 0.6159 0.109 Uiso 1 1 calc R
C72A C 0.1047(3) 0.3122(6) 0.5553(4) 0.062(4) Uani 1 1 d GU
H16 H 0.123 0.3165 0.5303 0.075 Uiso 1 1 calc R
C81 C 0.0249(2) 0.4262(6) 0.3461(5) 0.059(4) Uani 1 1 d GU
C82 C 0.0149(3) 0.4833(6) 0.3751(5) 0.080(5) Uani 1 1 d GU
H22 H 0.0334 0.5077 0.3941 0.096 Uiso 1 1 calc R
C83 C -0.0227(4) 0.5040(6) 0.3756(6) 0.097(6) Uani 1 1 d GU
H23 H -0.0293 0.5422 0.395 0.116 Uiso 1 1 calc R
C84 C -0.0502(3) 0.4676(8) 0.3471(6) 0.093(6) Uani 1 1 d GU
H24 H -0.0754 0.4814 0.3474 0.112 Uiso 1 1 calc R
C85 C -0.0402(3) 0.4105(8) 0.3180(6) 0.103(7) Uani 1 1 d GU
H25 H -0.0587 0.3861 0.299 0.123 Uiso 1 1 calc R
C86 C -0.0027(3) 0.3898(6) 0.3176(5) 0.090(6) Uani 1 1 d GU
H26 H 0.004 0.3516 0.2981 0.108 Uiso 1 1 calc R
C51 C 0.0379(3) 0.1493(9) 0.4670(6) 0.086(6) Uani 1 1 d GU
C52 C 0.0278(5) 0.1250(13) 0.5156(6) 0.220(12) Uani 1 1 d GU
H32 H 0.0456 0.1237 0.5433 0.264 Uiso 1 1 calc R
C53 C -0.0089(6) 0.1024(16) 0.5227(7) 0.276(14) Uani 1 1 d GU
H33 H -0.0157 0.0861 0.5552 0.331 Uiso 1 1 calc R
C54 C -0.0355(4) 0.1042(13) 0.4813(9) 0.208(12) Uani 1 1 d GU
H34 H -0.0601 0.0891 0.4861 0.249 Uiso 1 1 calc R
C55 C -0.0254(4) 0.1286(11) 0.4328(7) 0.136(9) Uani 1 1 d GU
H35 H -0.0432 0.1298 0.4051 0.163 Uiso 1 1 calc R
C56 C 0.0113(4) 0.1512(10) 0.4256(5) 0.125(8) Uani 1 1 d GU
H36 H 0.018 0.1675 0.3931 0.15 Uiso 1 1 calc R
C41 C 0.1768(2) 0.0659(5) 0.2720(4) 0.052(4) Uani 1 1 d GU
C46 C 0.2040(3) 0.0974(5) 0.3045(3) 0.048(3) Uani 1 1 d GU
H62 H 0.2025 0.0942 0.3406 0.057 Uiso 1 1 calc R
C45 C 0.2335(3) 0.1335(5) 0.2830(4) 0.067(5) Uani 1 1 d GU
H63 H 0.2518 0.1545 0.3047 0.08 Uiso 1 1 calc R
C44 C 0.2358(3) 0.1381(6) 0.2290(5) 0.074(5) Uani 1 1 d GU
H64 H 0.2555 0.1623 0.2145 0.089 Uiso 1 1 calc R
C43 C 0.2085(4) 0.1066(6) 0.1965(3) 0.080(5) Uani 1 1 d GU
H65 H 0.21 0.1097 0.1604 0.096 Uiso 1 1 calc R
C42 C 0.1790(3) 0.0705(6) 0.2180(4) 0.065(4) Uani 1 1 d GU
H66 H 0.1608 0.0495 0.1963 0.078 Uiso 1 1 calc R
C21 C 0.2249(3) -0.1841(4) 0.3753(5) 0.063(4) Uani 1 1 d GU
C22 C 0.1979(3) -0.2332(5) 0.3610(4) 0.074(5) Uani 1 1 d GU
H82 H 0.1773 -0.2213 0.3392 0.089 Uiso 1 1 calc R
C23 C 0.2017(4) -0.3002(5) 0.3793(5) 0.084(6) Uani 1 1 d GU
H83 H 0.1837 -0.3331 0.3697 0.1 Uiso 1 1 calc R
C24 C 0.2325(4) -0.3181(4) 0.4119(5) 0.088(6) Uani 1 1 d GU
H84 H 0.2351 -0.3629 0.4241 0.105 Uiso 1 1 calc R
C25 C 0.2595(4) -0.2690(7) 0.4262(5) 0.109(7) Uani 1 1 d GU
H85 H 0.2801 -0.2809 0.448 0.131 Uiso 1 1 calc R
C26 C 0.2557(3) -0.2020(6) 0.4079(5) 0.098(7) Uani 1 1 d GU
H86 H 0.2737 -0.1691 0.4175 0.118 Uiso 1 1 calc R
C111 C 0.1844(3) 0.4873(8) 0.6430(5) 0.074(5) Uani 1 1 d GU
C112 C 0.1758(4) 0.5568(8) 0.6387(5) 0.107(7) Uani 1 1 d GU
H102 H 0.1846 0.5822 0.6109 0.129 Uiso 1 1 calc R
C113 C 0.1541(4) 0.5882(8) 0.6760(7) 0.152(10) Uani 1 1 d GU
H103 H 0.1484 0.6347 0.6731 0.182 Uiso 1 1 calc R
C114 C 0.1410(4) 0.5502(12) 0.7175(6) 0.165(12) Uani 1 1 d GU
H104 H 0.1265 0.5712 0.7425 0.198 Uiso 1 1 calc R
C115 C 0.1496(4) 0.4807(12) 0.7218(5) 0.148(10) Uani 1 1 d GU
H105 H 0.1409 0.4553 0.7496 0.177 Uiso 1 1 calc R
C116 C 0.1713(4) 0.4493(8) 0.6845(6) 0.111(8) Uani 1 1 d GU
H106 H 0.1771 0.4028 0.6874 0.133 Uiso 1 1 calc R
C101 C 0.1880(3) 0.4529(5) 0.3558(4) 0.054(4) Uani 1 1 d GU
C106 C 0.1869(3) 0.3815(5) 0.3544(4) 0.060(4) Uani 1 1 d GU
H112 H 0.1723 0.3576 0.3777 0.072 Uiso 1 1 calc R
C105 C 0.2078(3) 0.3459(4) 0.3183(5) 0.068(5) Uani 1 1 d GU
H113 H 0.2071 0.2982 0.3174 0.082 Uiso 1 1 calc R
C104 C 0.2298(3) 0.3817(6) 0.2836(4) 0.081(5) Uani 1 1 d GU
H114 H 0.2437 0.3578 0.2594 0.097 Uiso 1 1 calc R
C103 C 0.2308(3) 0.4530(6) 0.2849(4) 0.081(6) Uani 1 1 d GU
H115 H 0.2455 0.4769 0.2617 0.097 Uiso 1 1 calc R
C102 C 0.2100(3) 0.4886(4) 0.3210(4) 0.067(5) Uani 1 1 d GU
H116 H 0.2107 0.5363 0.3219 0.08 Uiso 1 1 calc R
C91 C 0.1112(3) 0.5936(4) 0.5168(5) 0.062(4) Uani 1 1 d GU
C92 C 0.1410(2) 0.6377(5) 0.5072(5) 0.065(5) Uani 1 1 d GU
H122 H 0.1654 0.6205 0.5051 0.078 Uiso 1 1 calc R
C93 C 0.1343(3) 0.7076(5) 0.5005(5) 0.080(5) Uani 1 1 d GU
H123 H 0.1543 0.7371 0.4941 0.096 Uiso 1 1 calc R
C94 C 0.0979(3) 0.7334(4) 0.5036(6) 0.086(6) Uani 1 1 d GU
H124 H 0.0934 0.7801 0.4992 0.104 Uiso 1 1 calc R
C95 C 0.0681(2) 0.6892(6) 0.5133(6) 0.094(6) Uani 1 1 d GU
H125 H 0.0436 0.7065 0.5153 0.113 Uiso 1 1 calc R
C96 C 0.0747(3) 0.6194(6) 0.5199(5) 0.078(5) Uani 1 1 d GU
H126 H 0.0548 0.5899 0.5264 0.094 Uiso 1 1 calc R
C36 C 0.0469(5) -0.1134(11) 0.3486(8) 0.239(15) Uani 1 1 d GU
H52 H 0.0672 -0.1414 0.3586 0.287 Uiso 1 1 calc R
C35 C 0.0167(7) -0.1403(11) 0.3190(7) 0.278(16) Uani 1 1 d GU
H53 H 0.0168 -0.1863 0.3091 0.333 Uiso 1 1 calc R
C34 C -0.0137(6) -0.0985(14) 0.3041(7) 0.269(16) Uani 1 1 d GU
H54 H -0.0339 -0.1165 0.2842 0.322 Uiso 1 1 calc R
C33 C -0.0139(4) -0.0298(14) 0.3188(9) 0.245(15) Uani 1 1 d GU
H55 H -0.0342 -0.0019 0.3089 0.294 Uiso 1 1 calc R
C32 C 0.0164(6) -0.0029(12) 0.3485(6) 0.211(13) Uani 1 1 d GU
H56 H 0.0163 0.0431 0.3584 0.253 Uiso 1 1 calc R
C31 C 0.0468(6) -0.0447(12) 0.3634(6) 0.152(11) Uani 1 1 d GU
C65 C 0.1093(12) 0.2385(14) 0.1697(13) 0.211(15) Uani 1 1 d GU
H43 H 0.1241 0.2424 0.1406 0.253 Uiso 1 1 calc R
C66 C 0.1234(14) 0.2342(12) 0.2223(10) 0.186(13) Uani 1 1 d U
H42 H 0.1491 0.243 0.2276 0.223 Uiso 1 1 calc R
C61 C 0.1046(14) 0.2191(12) 0.2658(11) 0.169(13) Uani 1 1 d U
C62 C 0.0665(17) 0.214(2) 0.2588(17) 0.230(16) Uani 1 1 d U
H46 H 0.0521 0.2128 0.2885 0.276 Uiso 1 1 calc R
C63 C 0.0451(18) 0.211(2) 0.2039(17) 0.238(16) Uani 1 1 d U
H45 H 0.0205 0.1959 0.1969 0.286 Uiso 1 1 calc R
C64 C 0.0701(18) 0.236(2) 0.1681(19) 0.228(17) Uani 1 1 d U
H44 H 0.0587 0.2542 0.1377 0.274 Uiso 1 1 calc R
C121 C 0.2769(3) 0.3719(4) 0.4806(4) 0.047(3) Uani 1 1 d GU
C122 C 0.2927(3) 0.3492(4) 0.5281(3) 0.047(3) Uani 1 1 d GU
H92 H 0.2947 0.379 0.5565 0.056 Uiso 1 1 calc R
C123 C 0.3054(3) 0.2819(5) 0.5333(4) 0.066(4) Uani 1 1 d GU
H93 H 0.316 0.2667 0.5651 0.079 Uiso 1 1 calc R
C124 C 0.3024(3) 0.2373(4) 0.4909(5) 0.071(5) Uani 1 1 d GU
H94 H 0.311 0.1923 0.4943 0.085 Uiso 1 1 calc R
C125 C 0.2867(3) 0.2600(5) 0.4434(4) 0.070(5) Uani 1 1 d GU
H95 H 0.2846 0.2302 0.415 0.084 Uiso 1 1 calc R
C126 C 0.2739(3) 0.3273(5) 0.4382(3) 0.067(4) Uani 1 1 d GU
H96 H 0.2633 0.3424 0.4064 0.08 Uiso 1 1 calc R
Te7 Te 0.04826(3) 0.35550(5) 0.46556(4) 0.0449(2) Uani 1 1 d .
Te8 Te 0.08247(3) 0.39315(5) 0.34312(4) 0.0479(2) Uani 1 1 d .
Te5 Te 0.09492(3) 0.17505(5) 0.45857(4) 0.0493(2) Uani 1 1 d .
Te6 Te 0.12949(3) 0.21554(5) 0.33929(4) 0.0590(3) Uani 1 1 d .
Te3 Te 0.08816(3) -0.01413(5) 0.42007(4) 0.0554(3) Uani 1 1 d .
Te4 Te 0.12717(3) 0.01891(5) 0.30137(4) 0.0502(2) Uani 1 1 d .
Te1 Te 0.17810(3) -0.10590(5) 0.46829(4) 0.0498(2) Uani 1 1 d .
Te2 Te 0.21868(3) -0.08054(5) 0.34895(4) 0.0490(2) Uani 1 1 d .
Te12 Te 0.25600(3) 0.47363(5) 0.46738(4) 0.0437(2) Uani 1 1 d .
Te11 Te 0.21705(3) 0.43825(5) 0.58805(4) 0.0465(2) Uani 1 1 d .
Te10 Te 0.15773(3) 0.51226(5) 0.40937(4) 0.0458(2) Uani 1 1 d .
Te9 Te 0.11836(3) 0.48604(5) 0.52988(4) 0.0470(2) Uani 1 1 d .
Pd4 Pd 0.10165(3) 0.43774(5) 0.43706(4) 0.0419(3) Uani 1 1 d .
Pd3 Pd 0.08587(3) 0.28292(5) 0.40038(5) 0.0454(3) Uani 1 1 d .
Pd2 Pd 0.10900(3) 0.09989(6) 0.37736(5) 0.0480(3) Uani 1 1 d .
Pd1 Pd 0.15173(3) -0.05147(5) 0.38195(5) 0.0473(3) Uani 1 1 d .
Pd6 Pd 0.26841(3) 0.52459(5) 0.55976(4) 0.0431(3) Uani 1 1 d .
Pd5 Pd 0.18703(3) 0.47299(5) 0.49862(4) 0.0418(2) Uani 1 1 d .
N1S N 0.1562(6) 0.1877(11) 0.7205(8) 0.102(6) Uiso 1 1 d .
C1S C 0.1712(10) 0.2616(18) 0.7267(13) 0.151(12) Uiso 1 1 d .
H1S H 0.1648 0.2981 0.7481 0.181 Uiso 1 1 calc R
C2S C 0.1228(9) 0.1792(17) 0.7524(12) 0.153(12) Uiso 1 1 d .
H2S1 H 0.1182 0.2212 0.7708 0.229 Uiso 1 1 calc R
H2S2 H 0.1273 0.1428 0.7772 0.229 Uiso 1 1 calc R
H2S3 H 0.1012 0.1682 0.7301 0.229 Uiso 1 1 calc R
C3S C 0.1672(9) 0.1323(16) 0.6904(12) 0.148(11) Uiso 1 1 d .
H3S1 H 0.1896 0.1442 0.6724 0.222 Uiso 1 1 calc R
H3S2 H 0.1473 0.1209 0.6654 0.222 Uiso 1 1 calc R
H3S3 H 0.1724 0.0935 0.7127 0.222 Uiso 1 1 calc R
O1S O 0.1957(10) 0.2542(19) 0.6917(14) 0.260(15) Uiso 1 1 d .
C11 C 0.1500(4) -0.0564(8) 0.5297(6) 0.051(4) Uani 1 1 d U
C12 C 0.1428(4) 0.0148(7) 0.5304(6) 0.054(4) Uani 1 1 d U
H12A H 0.1511 0.0422 0.5034 0.065 Uiso 1 1 calc R
C13 C 0.1238(5) 0.0443(9) 0.5701(7) 0.063(4) Uani 1 1 d U
H13A H 0.1199 0.0915 0.571 0.076 Uiso 1 1 calc R
C16 C 0.1375(5) -0.0987(10) 0.5702(6) 0.065(4) Uani 1 1 d U
H16A H 0.1422 -0.1456 0.5714 0.078 Uiso 1 1 calc R
C15 C 0.1174(5) -0.0644(11) 0.6084(8) 0.078(5) Uani 1 1 d U
H15A H 0.1082 -0.0907 0.6355 0.093 Uiso 1 1 calc R
C14 C 0.1104(5) 0.0022(11) 0.6090(8) 0.079(5) Uani 1 1 d U
H14A H 0.0965 0.0209 0.6357 0.095 Uiso 1 1 calc R

loop_
_atom_site_aniso_label
_atom_site_aniso_U_11
_atom_site_aniso_U_22
_atom_site_aniso_U_33
_atom_site_aniso_U_23
_atom_site_aniso_U_13
_atom_site_aniso_U_12
C71A 0.063(10) 0.059(9) 0.063(10) -0.014(8) 0.024(8) -0.009(8)
C76A 0.084(13) 0.100(13) 0.069(12) 0.017(10) 0.027(10) 0.011(11)
C75A 0.106(16) 0.146(18) 0.069(13) 0.013(13) 0.023(12) 0.010(15)
C74A 0.099(15) 0.137(17) 0.070(13) 0.030(12) 0.007(12) 0.007(14)
C73A 0.093(14) 0.111(15) 0.067(12) 0.012(11) -0.001(11) 0.021(12)
C72A 0.058(10) 0.061(9) 0.069(11) -0.004(8) 0.012(8) 0.013(8)
C81 0.055(10) 0.060(9) 0.062(10) 0.010(8) -0.009(8) 0.007(8)
C82 0.076(12) 0.059(10) 0.106(14) -0.012(10) 0.001(11) 0.004(9)
C83 0.057(11) 0.099(14) 0.132(17) -0.015(13) -0.008(12) 0.036(11)
C84 0.047(10) 0.127(17) 0.107(15) 0.012(13) 0.006(10) 0.033(11)
C85 0.057(12) 0.137(18) 0.113(16) -0.031(14) -0.005(11) 0.012(12)
C86 0.066(12) 0.112(15) 0.091(13) -0.036(12) -0.013(11) 0.011(11)
C51 0.059(11) 0.119(15) 0.080(13) 0.057(12) 0.022(10) -0.001(11)
C52 0.093(18) 0.38(3) 0.19(2) 0.16(2) 0.024(18) -0.03(2)
C53 0.11(2) 0.47(3) 0.25(3) 0.17(3) 0.02(2) -0.05(3)
C54 0.065(16) 0.35(3) 0.21(3) 0.15(2) 0.008(17) -0.01(2)
C55 0.056(12) 0.17(2) 0.18(2) 0.091(18) -0.009(14) -0.034(13)
C56 0.074(14) 0.163(19) 0.137(18) 0.057(16) 0.003(13) -0.050(14)
C41 0.054(9) 0.035(7) 0.069(10) -0.001(7) 0.004(8) 0.003(6)
C46 0.043(8) 0.052(8) 0.049(9) -0.002(7) 0.009(7) -0.002(6)
C45 0.053(10) 0.059(9) 0.089(12) 0.010(9) 0.014(9) 0.008(8)
C44 0.079(12) 0.063(10) 0.082(12) 0.012(9) 0.028(10) -0.015(9)
C43 0.105(14) 0.079(12) 0.058(11) 0.010(9) 0.028(10) -0.021(11)
C42 0.087(12) 0.064(10) 0.045(9) 0.005(8) 0.012(8) -0.012(9)
C21 0.080(12) 0.044(8) 0.067(11) -0.005(7) 0.030(9) -0.003(8)
C22 0.100(13) 0.037(8) 0.086(12) -0.009(8) 0.014(10) -0.005(8)
C23 0.140(17) 0.040(8) 0.072(12) -0.005(8) 0.004(12) -0.031(10)
C24 0.151(18) 0.045(9) 0.070(12) 0.006(9) 0.025(12) 0.018(11)
C25 0.153(19) 0.058(11) 0.117(16) 0.015(11) -0.012(15) 0.032(12)
C26 0.111(16) 0.064(11) 0.119(16) 0.002(11) -0.011(13) 0.032(11)
C111 0.042(9) 0.114(14) 0.064(11) -0.011(11) 0.003(8) -0.008(10)
C112 0.074(13) 0.147(18) 0.102(15) -0.073(14) 0.016(11) 0.019(13)
C113 0.073(15) 0.24(3) 0.14(2) -0.096(19) -0.027(15) 0.040(17)
C114 0.084(16) 0.30(3) 0.108(19) -0.07(2) 0.000(15) 0.02(2)
C115 0.082(15) 0.29(3) 0.076(14) -0.01(2) 0.018(12) -0.001(19)
C116 0.050(11) 0.21(2) 0.074(13) 0.006(14) 0.032(10) -0.015(13)
C101 0.046(9) 0.077(10) 0.037(8) 0.006(7) -0.002(7) 0.001(8)
C106 0.060(10) 0.070(10) 0.051(9) 0.007(8) 0.026(8) 0.010(8)
C105 0.064(11) 0.068(10) 0.074(11) -0.019(9) 0.009(9) 0.005(9)
C104 0.079(12) 0.097(13) 0.069(11) -0.025(10) 0.033(10) -0.017(10)
C103 0.091(13) 0.084(12) 0.071(12) -0.010(10) 0.033(10) -0.032(10)
C102 0.074(11) 0.069(10) 0.058(10) 0.000(8) 0.030(9) 0.000(9)
C91 0.058(10) 0.057(9) 0.072(11) -0.028(8) 0.020(8) -0.007(8)
C92 0.042(9) 0.046(8) 0.107(13) -0.017(9) 0.007(9) 0.002(7)
C93 0.084(12) 0.030(7) 0.126(15) -0.006(9) 0.028(11) -0.007(8)
C94 0.062(11) 0.061(11) 0.137(16) -0.007(11) 0.015(12) -0.015(9)
C95 0.057(11) 0.092(13) 0.136(16) -0.022(13) 0.025(11) 0.010(10)
C96 0.051(10) 0.086(12) 0.099(13) -0.015(11) 0.010(10) -0.007(9)
C36 0.26(3) 0.26(3) 0.19(2) 0.03(2) -0.11(2) -0.17(2)
C35 0.26(3) 0.31(3) 0.25(3) 0.04(3) -0.11(3) -0.18(3)
C34 0.15(2) 0.36(4) 0.28(3) -0.03(3) -0.10(2) -0.12(3)
C33 0.094(19) 0.39(4) 0.24(3) -0.10(3) -0.05(2) -0.02(3)
C32 0.10(2) 0.33(3) 0.20(2) -0.09(2) -0.049(19) -0.04(2)
C31 0.13(2) 0.24(3) 0.084(15) -0.003(18) -0.033(15) -0.11(2)
C65 0.46(4) 0.082(16) 0.092(17) 0.025(14) 0.01(3) 0.04(3)
C66 0.44(4) 0.066(13) 0.053(13) 0.006(11) 0.00(2) 0.02(2)
C61 0.37(4) 0.057(11) 0.076(14) -0.010(10) -0.02(2) 0.114(19)
C62 0.39(4) 0.16(2) 0.13(2) -0.02(2) -0.04(3) 0.10(3)
C63 0.42(4) 0.14(2) 0.15(3) 0.02(2) -0.04(3) 0.12(3)
C64 0.44(5) 0.11(2) 0.13(2) 0.001(19) -0.01(3) 0.10(3)
C121 0.033(7) 0.043(7) 0.064(9) -0.004(7) 0.002(7) -0.002(6)
C122 0.027(7) 0.047(7) 0.066(10) -0.014(7) 0.001(6) 0.007(6)
C123 0.045(9) 0.056(9) 0.098(13) -0.006(9) 0.017(9) 0.005(7)
C124 0.052(10) 0.039(8) 0.124(15) -0.007(9) 0.026(10) 0.002(7)
C125 0.047(9) 0.040(8) 0.123(14) -0.043(9) 0.015(9) -0.008(7)
C126 0.057(10) 0.063(10) 0.081(12) -0.014(9) 0.013(9) -0.003(8)
Te7 0.0385(5) 0.0452(5) 0.0514(6) -0.0019(4) 0.0083(4) -0.0039(4)
Te8 0.0505(6) 0.0476(5) 0.0460(6) 0.0027(4) 0.0053(4) -0.0009(4)
Te5 0.0493(6) 0.0469(5) 0.0522(6) 0.0035(4) 0.0097(5) 0.0047(4)
Te6 0.0756(8) 0.0439(5) 0.0594(7) 0.0046(5) 0.0253(6) 0.0072(5)
Te3 0.0559(6) 0.0551(6) 0.0558(6) 0.0001(5) 0.0108(5) -0.0156(5)
Te4 0.0553(6) 0.0457(5) 0.0496(6) -0.0016(4) 0.0034(5) -0.0048(4)
Te1 0.0610(6) 0.0378(5) 0.0512(6) 0.0041(4) 0.0111(5) -0.0077(4)
Te2 0.0587(6) 0.0402(5) 0.0487(6) -0.0025(4) 0.0094(5) -0.0045(4)
Te12 0.0414(5) 0.0443(5) 0.0460(5) -0.0027(4) 0.0098(4) 0.0004(4)
Te11 0.0517(6) 0.0410(5) 0.0472(6) -0.0003(4) 0.0076(4) -0.0062(4)
Te10 0.0428(5) 0.0464(5) 0.0487(6) 0.0028(4) 0.0090(4) -0.0070(4)
Te9 0.0416(5) 0.0523(5) 0.0479(6) -0.0061(4) 0.0116(4) -0.0079(4)
Pd4 0.0376(6) 0.0430(6) 0.0455(6) -0.0015(5) 0.0072(5) -0.0045(4)
Pd3 0.0471(7) 0.0414(6) 0.0480(7) 0.0004(5) 0.0075(5) 0.0012(5)
Pd2 0.0474(7) 0.0444(6) 0.0526(7) 0.0015(5) 0.0077(5) -0.0011(5)
Pd1 0.0556(7) 0.0379(5) 0.0490(7) 0.0010(5) 0.0084(5) -0.0086(5)
Pd6 0.0504(7) 0.0337(5) 0.0458(6) -0.0020(4) 0.0098(5) -0.0034(5)
Pd5 0.0407(6) 0.0413(5) 0.0439(6) -0.0042(5) 0.0096(5) -0.0026(5)
C11 0.053(9) 0.057(8) 0.045(8) 0.000(7) 0.011(7) -0.011(7)
C12 0.057(9) 0.043(8) 0.063(10) 0.011(7) 0.003(8) 0.000(7)
C13 0.059(10) 0.065(10) 0.066(11) -0.002(8) 0.011(8) -0.009(8)
C16 0.066(10) 0.079(11) 0.052(10) 0.012(8) 0.018(8) -0.011(9)
C15 0.060(11) 0.101(13) 0.074(12) -0.009(11) 0.024(9) -0.030(10)
C14 0.065(11) 0.088(13) 0.085(13) -0.023(11) 0.008(10) 0.006(10)

loop_
_atom_type_symbol
_atom_type_description
_atom_type_scat_dispersion_real
_atom_type_scat_dispersion_imag
_atom_type_scat_source
C C 0.0033 0.0016 'International Tables Vol C Tables 4.2.6.8 and 6.1.1.4'
H H 0 0 'International Tables Vol C Tables 4.2.6.8 and 6.1.1.4'
N N 0.0061 0.0033 'International Tables Vol C Tables 4.2.6.8 and 6.1.1.4'
O O 0.0106 0.006 'International Tables Vol C Tables 4.2.6.8 and 6.1.1.4'
Pd Pd -0.9988 1.0072 'International Tables Vol C Tables 4.2.6.8 and 6.1.1.4'
Te Te -0.5308 1.6751 'International Tables Vol C Tables 4.2.6.8 and 6.1.1.4'

loop_
_geom_angle_atom_site_label_1
_geom_angle_atom_site_label_2
_geom_angle_atom_site_label_3
_geom_angle
_geom_angle_site_symmetry_1
_geom_angle_site_symmetry_3
C76A C71A C72A 120 . .
C76A C71A Te7 117.3(6) . .
C72A C71A Te7 122.5(6) . .
C71A C76A C75A 120 . .
C71A C76A H12 120 . .
C75A C76A H12 120 . .
C74A C75A C76A 120 . .
C74A C75A H13 120 . .
C76A C75A H13 120 . .
C75A C74A C73A 120 . .
C75A C74A H14 120 . .
C73A C74A H14 120 . .
C72A C73A C74A 120 . .
C72A C73A H15 120 . .
C74A C73A H15 120 . .
C73A C72A C71A 120 . .
C73A C72A H16 120 . .
C71A C72A H16 120 . .
C82 C81 C86 120 . .
C82 C81 Te8 121.4(6) . .
C86 C81 Te8 118.6(6) . .
C81 C82 C83 120 . .
C81 C82 H22 120 . .
C83 C82 H22 120 . .
C84 C83 C82 120 . .
C84 C83 H23 120 . .
C82 C83 H23 120 . .
C83 C84 C85 120 . .
C83 C84 H24 120 . .
C85 C84 H24 120 . .
C84 C85 C86 120 . .
C84 C85 H25 120 . .
C86 C85 H25 120 . .
C85 C86 C81 120 . .
C85 C86 H26 120 . .
C81 C86 H26 120 . .
C52 C51 C56 120 . .
C52 C51 Te5 117.1(8) . .
C56 C51 Te5 122.8(8) . .
C53 C52 C51 120 . .
C53 C52 H32 120 . .
C51 C52 H32 120 . .
C54 C53 C52 120 . .
C54 C53 H33 120 . .
C52 C53 H33 120 . .
C53 C54 C55 120 . .
C53 C54 H34 120 . .
C55 C54 H34 120 . .
C54 C55 C56 120 . .
C54 C55 H35 120 . .
C56 C55 H35 120 . .
C55 C56 C51 120 . .
C55 C56 H36 120 . .
C51 C56 H36 120 . .
C46 C41 C42 120 . .
C46 C41 Te4 122.5(5) . .
C42 C41 Te4 117.1(5) . .
C41 C46 C45 120 . .
C41 C46 H62 120 . .
C45 C46 H62 120 . .
C46 C45 C44 120 . .
C46 C45 H63 120 . .
C44 C45 H63 120 . .
C43 C44 C45 120 . .
C43 C44 H64 120 . .
C45 C44 H64 120 . .
C44 C43 C42 120 . .
C44 C43 H65 120 . .
C42 C43 H65 120 . .
C43 C42 C41 120 . .
C43 C42 H66 120 . .
C41 C42 H66 120 . .
C22 C21 C26 120 . .
C22 C21 Te2 120.3(6) . .
C26 C21 Te2 119.7(6) . .
C21 C22 C23 120 . .
C21 C22 H82 120 . .
C23 C22 H82 120 . .
C24 C23 C22 120 . .
C24 C23 H83 120 . .
C22 C23 H83 120 . .
C23 C24 C25 120 . .
C23 C24 H84 120 . .
C25 C24 H84 120 . .
C26 C25 C24 120 . .
C26 C25 H85 120 . .
C24 C25 H85 120 . .
C25 C26 C21 120 . .
C25 C26 H86 120 . .
C21 C26 H86 120 . .
C112 C111 C116 120 . .
C112 C111 Te11 121.2(8) . .
C116 C111 Te11 118.8(8) . .
C113 C112 C111 120 . .
C113 C112 H102 120 . .
C111 C112 H102 120 . .
C114 C113 C112 120 . .
C114 C113 H103 120 . .
C112 C113 H103 120 . .
C113 C114 C115 120 . .
C113 C114 H104 120 . .
C115 C114 H104 120 . .
C116 C115 C114 120 . .
C116 C115 H105 120 . .
C114 C115 H105 120 . .
C115 C116 C111 120 . .
C115 C116 H106 120 . .
C111 C116 H106 120 . .
C106 C101 C102 120 . .
C106 C101 Te10 123.2(5) . .
C102 C101 Te10 116.8(5) . .
C105 C106 C101 120 . .
C105 C106 H112 120 . .
C101 C106 H112 120 . .
C104 C105 C106 120 . .
C104 C105 H113 120 . .
C106 C105 H113 120 . .
C105 C104 C103 120 . .
C105 C104 H114 120 . .
C103 C104 H114 120 . .
C102 C103 C104 120 . .
C102 C103 H115 120 . .
C104 C103 H115 120 . .
C103 C102 C101 120 . .
C103 C102 H116 120 . .
C101 C102 H116 120 . .
C92 C91 C96 120 . .
C92 C91 Te9 123.2(6) . .
C96 C91 Te9 116.8(6) . .
C91 C92 C93 120 . .
C91 C92 H122 120 . .
C93 C92 H122 120 . .
C92 C93 C94 120 . .
C92 C93 H123 120 . .
C94 C93 H123 120 . .
C93 C94 C95 120 . .
C93 C94 H124 120 . .
C95 C94 H124 120 . .
C96 C95 C94 120 . .
C96 C95 H125 120 . .
C94 C95 H125 120 . .
C95 C96 C91 120 . .
C95 C96 H126 120 . .
C91 C96 H126 120 . .
C35 C36 C31 120 . .
C35 C36 H52 120 . .
C31 C36 H52 120 . .
C34 C35 C36 120 . .
C34 C35 H53 120 . .
C36 C35 H53 120 . .
C35 C34 C33 120 . .
C35 C34 H54 120 . .
C33 C34 H54 120 . .
C32 C33 C34 120 . .
C32 C33 H55 120 . .
C34 C33 H55 120 . .
C33 C32 C31 120 . .
C33 C32 H56 120 . .
C31 C32 H56 120 . .
C32 C31 C36 120 . .
C32 C31 Te3 122.2(14) . .
C36 C31 Te3 116.7(13) . .
C64 C65 C66 110(4) . .
C64 C65 H43 125.1 . .
C66 C65 H43 125.1 . .
C61 C66 C65 129(4) . .
C61 C66 H42 115.6 . .
C65 C66 H42 115.6 . .
C66 C61 C62 115(4) . .
C66 C61 Te6 124(4) . .
C62 C61 Te6 121(3) . .
C61 C62 C63 124(5) . .
C61 C62 H46 117.9 . .
C63 C62 H46 117.9 . .
C64 C63 C62 106(5) . .
C64 C63 H45 126.9 . .
C62 C63 H45 126.9 . .
C65 C64 C63 131(5) . .
C65 C64 H44 114.5 . .
C63 C64 H44 114.5 . .
C122 C121 C126 120 . .
C122 C121 Te12 123.9(5) . .
C126 C121 Te12 116.1(5) . .
C123 C122 C121 120 . .
C123 C122 H92 120 . .
C121 C122 H92 120 . .
C124 C123 C122 120 . .
C124 C123 H93 120 . .
C122 C123 H93 120 . .
C125 C124 C123 120 . .
C125 C124 H94 120 . .
C123 C124 H94 120 . .
C124 C125 C126 120 . .
C124 C125 H95 120 . .
C126 C125 H95 120 . .
C125 C126 C121 120 . .
C125 C126 H96 120 . .
C121 C126 H96 120 . .
C71A Te7 Pd3 105.9(3) . .
C71A Te7 Pd4 104.0(3) . .
Pd3 Te7 Pd4 76.02(4) . .
C81 Te8 Pd3 104.6(3) . .
C81 Te8 Pd4 94.6(3) . .
Pd3 Te8 Pd4 75.63(4) . .
C51 Te5 Pd3 98.9(4) . .
C51 Te5 Pd2 99.4(5) . .
Pd3 Te5 Pd2 91.16(5) . .
C61 Te6 Pd2 105.1(10) . .
C61 Te6 Pd3 106.9(10) . .
Pd2 Te6 Pd3 91.80(5) . .
C31 Te3 Pd1 104.6(7) . .
C31 Te3 Pd2 98.8(5) . .
Pd1 Te3 Pd2 79.41(5) . .
C41 Te4 Pd1 104.5(3) . .
C41 Te4 Pd2 103.5(3) . .
Pd1 Te4 Pd2 79.14(5) . .
C11 Te1 Pd6 107.2(4) . 7_556
C11 Te1 Pd1 106.4(4) . .
Pd6 Te1 Pd1 75.92(4) 7_556 .
C21 Te2 Pd6 95.7(3) . 7_556
C21 Te2 Pd1 100.7(3) . .
Pd6 Te2 Pd1 75.43(4) 7_556 .
C121 Te12 Pd6 99.5(3) . .
C121 Te12 Pd5 105.7(3) . .
Pd6 Te12 Pd5 81.30(4) . .
C111 Te11 Pd5 105.0(4) . .
C111 Te11 Pd6 107.6(4) . .
Pd5 Te11 Pd6 81.46(4) . .
C101 Te10 Pd4 106.6(3) . .
C101 Te10 Pd5 102.4(3) . .
Pd4 Te10 Pd5 82.97(4) . .
C91 Te9 Pd5 98.9(3) . .
C91 Te9 Pd4 101.0(3) . .
Pd5 Te9 Pd4 82.29(4) . .
Te10 Pd4 Te9 84.12(4) . .
Te10 Pd4 Te7 176.08(6) . .
Te9 Pd4 Te7 96.21(5) . .
Te10 Pd4 Te8 96.26(5) . .
Te9 Pd4 Te8 177.48(6) . .
Te7 Pd4 Te8 83.58(4) . .
Te10 Pd4 Pd3 125.21(5) . .
Te9 Pd4 Pd3 129.74(5) . .
Te7 Pd4 Pd3 51.85(3) . .
Te8 Pd4 Pd3 51.88(3) . .
Te5 Pd3 Te7 97.32(5) . .
Te5 Pd3 Te6 82.70(5) . .
Te7 Pd3 Te6 174.38(6) . .
Te5 Pd3 Te8 175.46(6) . .
Te7 Pd3 Te8 84.20(4) . .
Te6 Pd3 Te8 95.37(5) . .
Te5 Pd3 Pd4 125.43(5) . .
Te7 Pd3 Pd4 52.13(3) . .
Te6 Pd3 Pd4 123.48(5) . .
Te8 Pd3 Pd4 52.49(4) . .
Te6 Pd2 Te3 177.31(6) . .
Te6 Pd2 Te4 99.56(5) . .
Te3 Pd2 Te4 83.04(5) . .
Te6 Pd2 Te5 82.86(5) . .
Te3 Pd2 Te5 94.50(5) . .
Te4 Pd2 Te5 175.08(6) . .
Te3 Pd1 Te1 94.76(5) . .
Te3 Pd1 Te4 83.23(5) . .
Te1 Pd1 Te4 172.29(6) . .
Te3 Pd1 Te2 174.78(6) . .
Te1 Pd1 Te2 83.43(5) . .
Te4 Pd1 Te2 97.92(5) . .
Te3 Pd1 Pd6 123.03(5) . 7_556
Te1 Pd1 Pd6 52.03(4) . 7_556
Te4 Pd1 Pd6 123.24(5) . 7_556
Te2 Pd1 Pd6 52.18(4) . 7_556
Te12 Pd6 Te1 94.66(5) . 7_556
Te12 Pd6 Te11 84.88(4) . .
Te1 Pd6 Te11 177.27(6) 7_556 .
Te12 Pd6 Te2 177.76(5) . 7_556
Te1 Pd6 Te2 83.58(4) 7_556 7_556
Te11 Pd6 Te2 96.95(5) . 7_556
Te12 Pd6 Pd1 127.35(5) . 7_556
Te1 Pd6 Pd1 52.04(4) 7_556 7_556
Te11 Pd6 Pd1 126.36(5) . 7_556
Te2 Pd6 Pd1 52.38(4) 7_556 7_556
Te11 Pd5 Te10 177.98(6) . .
Te11 Pd5 Te12 85.10(5) . .
Te10 Pd5 Te12 94.37(5) . .
Te11 Pd5 Te9 96.35(5) . .
Te10 Pd5 Te9 83.99(5) . .
Te12 Pd5 Te9 174.12(5) . .
C3S N1S C2S 118(2) . .
C3S N1S C1S 133(3) . .
C2S N1S C1S 109(2) . .
O1S C1S N1S 94(3) . .
O1S C1S H1S 133.2 . .
N1S C1S H1S 133.2 . .
N1S C2S H2S1 109.5 . .
N1S C2S H2S2 109.5 . .
H2S1 C2S H2S2 109.5 . .
N1S C2S H2S3 109.5 . .
H2S1 C2S H2S3 109.5 . .
H2S2 C2S H2S3 109.5 . .
N1S C3S H3S1 109.5 . .
N1S C3S H3S2 109.5 . .
H3S1 C3S H3S2 109.5 . .
N1S C3S H3S3 109.5 . .
H3S1 C3S H3S3 109.5 . .
H3S2 C3S H3S3 109.5 . .
C12 C11 C16 120.2(15) . .
C12 C11 Te1 123.1(11) . .
C16 C11 Te1 116.6(12) . .
C13 C12 C11 121.2(15) . .
C13 C12 H12A 119.4 . .
C11 C12 H12A 119.4 . .
C12 C13 C14 118.5(17) . .
C12 C13 H13A 120.8 . .
C14 C13 H13A 120.8 . .
C11 C16 C15 114.7(17) . .
C11 C16 H16A 122.6 . .
C15 C16 H16A 122.6 . .
C14 C15 C16 125.2(19) . .
C14 C15 H15A 117.4 . .
C16 C15 H15A 117.4 . .
C15 C14 C13 120.2(19) . .
C15 C14 H14A 119.9 . .
C13 C14 H14A 119.9 . .

loop_
_geom_bond_atom_site_label_1
_geom_bond_atom_site_label_2
_geom_bond_distance
_geom_bond_site_symmetry_2
C71A C76A 1.39 .
C71A C72A 1.39 .
C71A Te7 2.125(9) .
C76A C75A 1.39 .
C76A H12 0.93 .
C75A C74A 1.39 .
C75A H13 0.93 .
C74A C73A 1.39 .
C74A H14 0.93 .
C73A C72A 1.39 .
C73A H15 0.93 .
C72A H16 0.93 .
C81 C82 1.39 .
C81 C86 1.39 .
C81 Te8 2.140(8) .
C82 C83 1.39 .
C82 H22 0.93 .
C83 C84 1.39 .
C83 H23 0.93 .
C84 C85 1.39 .
C84 H24 0.93 .
C85 C86 1.39 .
C85 H25 0.93 .
C86 H26 0.93 .
C51 C52 1.39 .
C51 C56 1.39 .
C51 Te5 2.099(11) .
C52 C53 1.39 .
C52 H32 0.93 .
C53 C54 1.39 .
C53 H33 0.93 .
C54 C55 1.39 .
C54 H34 0.93 .
C55 C56 1.39 .
C55 H35 0.93 .
C56 H36 0.93 .
C41 C46 1.39 .
C41 C42 1.39 .
C41 Te4 2.142(7) .
C46 C45 1.39 .
C46 H62 0.93 .
C45 C44 1.39 .
C45 H63 0.93 .
C44 C43 1.39 .
C44 H64 0.93 .
C43 C42 1.39 .
C43 H65 0.93 .
C42 H66 0.93 .
C21 C22 1.39 .
C21 C26 1.39 .
C21 Te2 2.135(8) .
C22 C23 1.39 .
C22 H82 0.93 .
C23 C24 1.39 .
C23 H83 0.93 .
C24 C25 1.39 .
C24 H84 0.93 .
C25 C26 1.39 .
C25 H85 0.93 .
C26 H86 0.93 .
C111 C112 1.39 .
C111 C116 1.39 .
C111 Te11 2.085(10) .
C112 C113 1.39 .
C112 H102 0.93 .
C113 C114 1.39 .
C113 H103 0.93 .
C114 C115 1.39 .
C114 H104 0.93 .
C115 C116 1.39 .
C115 H105 0.93 .
C116 H106 0.93 .
C101 C106 1.39 .
C101 C102 1.39 .
C101 Te10 2.117(7) .
C106 C105 1.39 .
C106 H112 0.93 .
C105 C104 1.39 .
C105 H113 0.93 .
C104 C103 1.39 .
C104 H114 0.93 .
C103 C102 1.39 .
C103 H115 0.93 .
C102 H116 0.93 .
C91 C92 1.39 .
C91 C96 1.39 .
C91 Te9 2.134(8) .
C92 C93 1.39 .
C92 H122 0.93 .
C93 C94 1.39 .
C93 H123 0.93 .
C94 C95 1.39 .
C94 H124 0.93 .
C95 C96 1.39 .
C95 H125 0.93 .
C96 H126 0.93 .
C36 C35 1.39 .
C36 C31 1.39 .
C36 H52 0.93 .
C35 C34 1.39 .
C35 H53 0.93 .
C34 C33 1.39 .
C34 H54 0.93 .
C33 C32 1.39 .
C33 H55 0.93 .
C32 C31 1.39 .
C32 H56 0.93 .
C31 Te3 2.107(13) .
C65 C64 1.39(6) .
C65 C66 1.42(4) .
C65 H43 0.93 .
C66 C61 1.35(5) .
C66 H42 0.93 .
C61 C62 1.36(6) .
C61 Te6 2.05(3) .
C62 C63 1.57(5) .
C62 H46 0.93 .
C63 C64 1.39(6) .
C63 H45 0.93 .
C64 H44 0.93 .
C121 C122 1.39 .
C121 C126 1.39 .
C121 Te12 2.137(7) .
C122 C123 1.39 .
C122 H92 0.93 .
C123 C124 1.39 .
C123 H93 0.93 .
C124 C125 1.39 .
C124 H94 0.93 .
C125 C126 1.39 .
C125 H95 0.93 .
C126 H96 0.93 .
Te7 Pd3 2.5929(14) .
Te7 Pd4 2.6028(14) .
Te8 Pd3 2.5983(15) .
Te8 Pd4 2.6198(15) .
Te5 Pd3 2.5870(15) .
Te5 Pd2 2.6051(15) .
Te6 Pd2 2.5688(15) .
Te6 Pd3 2.5952(15) .
Te3 Pd1 2.5908(16) .
Te3 Pd2 2.5939(15) .
Te4 Pd1 2.5965(16) .
Te4 Pd2 2.6030(15) .
Te1 C11 2.124(15) .
Te1 Pd6 2.5906(14) 7_556
Te1 Pd1 2.5909(16) .
Te2 Pd6 2.6014(15) 7_556
Te2 Pd1 2.6085(16) .
Te12 Pd6 2.5847(15) .
Te12 Pd5 2.5980(14) .
Te11 Pd5 2.5750(15) .
Te11 Pd6 2.5993(14) .
Te10 Pd4 2.5798(14) .
Te10 Pd5 2.5864(15) .
Te9 Pd5 2.6006(14) .
Te9 Pd4 2.6007(15) .
Pd4 Pd3 3.1994(15) .
Pd1 Pd6 3.1872(17) 7_556
Pd6 Te1 2.5906(14) 7_556
Pd6 Te2 2.6014(15) 7_556
Pd6 Pd1 3.1872(17) 7_556
N1S C3S 1.39(3) .
N1S C2S 1.47(3) .
N1S C1S 1.54(4) .
C1S O1S 1.28(4) .
C1S H1S 0.93 .
C2S H2S1 0.96 .
C2S H2S2 0.96 .
C2S H2S3 0.96 .
C3S H3S1 0.96 .
C3S H3S2 0.96 .
C3S H3S3 0.96 .
C11 C12 1.41(2) .
C11 C16 1.41(2) .
C12 C13 1.36(2) .
C12 H12A 0.93 .
C13 C14 1.39(3) .
C13 H13A 0.93 .
C16 C15 1.40(2) .
C16 H16A 0.93 .
C15 C14 1.32(3) .
C15 H15A 0.93 .
C14 H14A 0.93 .

loop_
_geom_torsion_atom_site_label_1
_geom_torsion_atom_site_label_2
_geom_torsion_atom_site_label_3
_geom_torsion_atom_site_label_4
_geom_torsion
_geom_torsion_site_symmetry_1
_geom_torsion_site_symmetry_4
C72A C71A C76A C75A 0 . .
Te7 C71A C76A C75A -175.2(8) . .
C71A C76A C75A C74A 0 . .
C76A C75A C74A C73A 0 . .
C75A C74A C73A C72A 0 . .
C74A C73A C72A C71A 0 . .
C76A C71A C72A C73A 0 . .
Te7 C71A C72A C73A 174.9(9) . .
C86 C81 C82 C83 0 . .
Te8 C81 C82 C83 179.1(9) . .
C81 C82 C83 C84 0 . .
C82 C83 C84 C85 0 . .
C83 C84 C85 C86 0 . .
C84 C85 C86 C81 0 . .
C82 C81 C86 C85 0 . .
Te8 C81 C86 C85 -179.1(9) . .
C56 C51 C52 C53 0 . .
Te5 C51 C52 C53 -175.4(13) . .
C51 C52 C53 C54 0 . .
C52 C53 C54 C55 0 . .
C53 C54 C55 C56 0 . .
C54 C55 C56 C51 0 . .
C52 C51 C56 C55 0 . .
Te5 C51 C56 C55 175.2(14) . .
C42 C41 C46 C45 0 . .
Te4 C41 C46 C45 -173.0(7) . .
C41 C46 C45 C44 0 . .
C46 C45 C44 C43 0 . .
C45 C44 C43 C42 0 . .
C44 C43 C42 C41 0 . .
C46 C41 C42 C43 0 . .
Te4 C41 C42 C43 173.4(7) . .
C26 C21 C22 C23 0 . .
Te2 C21 C22 C23 -178.6(8) . .
C21 C22 C23 C24 0 . .
C22 C23 C24 C25 0 . .
C23 C24 C25 C26 0 . .
C24 C25 C26 C21 0 . .
C22 C21 C26 C25 0 . .
Te2 C21 C26 C25 178.6(8) . .
C116 C111 C112 C113 0 . .
Te11 C111 C112 C113 -179.8(9) . .
C111 C112 C113 C114 0 . .
C112 C113 C114 C115 0 . .
C113 C114 C115 C116 0 . .
C114 C115 C116 C111 0 . .
C112 C111 C116 C115 0 . .
Te11 C111 C116 C115 179.8(9) . .
C102 C101 C106 C105 0 . .
Te10 C101 C106 C105 -179.6(8) . .
C101 C106 C105 C104 0 . .
C106 C105 C104 C103 0 . .
C105 C104 C103 C102 0 . .
C104 C103 C102 C101 0 . .
C106 C101 C102 C103 0 . .
Te10 C101 C102 C103 179.6(7) . .
C96 C91 C92 C93 0 . .
Te9 C91 C92 C93 -178.1(9) . .
C91 C92 C93 C94 0 . .
C92 C93 C94 C95 0 . .
C93 C94 C95 C96 0 . .
C94 C95 C96 C91 0 . .
C92 C91 C96 C95 0 . .
Te9 C91 C96 C95 178.2(8) . .
C31 C36 C35 C34 0 . .
C36 C35 C34 C33 0 . .
C35 C34 C33 C32 0 . .
C34 C33 C32 C31 0 . .
C33 C32 C31 C36 0 . .
C33 C32 C31 Te3 -167.6(9) . .
C35 C36 C31 C32 0 . .
C35 C36 C31 Te3 168.3(10) . .
C64 C65 C66 C61 10(5) . .
C65 C66 C61 C62 -8(5) . .
C65 C66 C61 Te6 -180(2) . .
C66 C61 C62 C63 12(5) . .
Te6 C61 C62 C63 -175(3) . .
C61 C62 C63 C64 -19(5) . .
C66 C65 C64 C63 -21(7) . .
C62 C63 C64 C65 25(7) . .
C126 C121 C122 C123 0 . .
Te12 C121 C122 C123 179.8(7) . .
C121 C122 C123 C124 0 . .
C122 C123 C124 C125 0 . .
C123 C124 C125 C126 0 . .
C124 C125 C126 C121 0 . .
C122 C121 C126 C125 0 . .
Te12 C121 C126 C125 -179.8(6) . .
C76A C71A Te7 Pd3 -140.0(6) . .
C72A C71A Te7 Pd3 45.0(7) . .
C76A C71A Te7 Pd4 140.8(6) . .
C72A C71A Te7 Pd4 -34.2(7) . .
C82 C81 Te8 Pd3 106.6(7) . .
C86 C81 Te8 Pd3 -74.3(7) . .
C82 C81 Te8 Pd4 30.2(7) . .
C86 C81 Te8 Pd4 -150.7(7) . .
C52 C51 Te5 Pd3 -141.8(11) . .
C56 C51 Te5 Pd3 42.9(12) . .
C52 C51 Te5 Pd2 125.6(11) . .
C56 C51 Te5 Pd2 -49.7(12) . .
C66 C61 Te6 Pd2 -129.9(19) . .
C62 C61 Te6 Pd2 58(3) . .
C66 C61 Te6 Pd3 133.5(18) . .
C62 C61 Te6 Pd3 -38(3) . .
C32 C31 Te3 Pd1 -137.2(7) . .
C36 C31 Te3 Pd1 54.8(5) . .
C32 C31 Te3 Pd2 -55.9(7) . .
C36 C31 Te3 Pd2 136.1(5) . .
C46 C41 Te4 Pd1 -44.8(6) . .
C42 C41 Te4 Pd1 142.0(5) . .
C46 C41 Te4 Pd2 37.2(6) . .
C42 C41 Te4 Pd2 -136.0(5) . .
C22 C21 Te2 Pd6 131.5(6) . 7_556
C26 C21 Te2 Pd6 -47.1(6) . 7_556
C22 C21 Te2 Pd1 55.3(7) . .
C26 C21 Te2 Pd1 -123.3(6) . .
C122 C121 Te12 Pd6 -1.3(6) . .
C126 C121 Te12 Pd6 178.5(4) . .
C122 C121 Te12 Pd5 -84.9(5) . .
C126 C121 Te12 Pd5 94.9(4) . .
C112 C111 Te11 Pd5 -49.1(8) . .
C116 C111 Te11 Pd5 131.1(7) . .
C112 C111 Te11 Pd6 36.5(8) . .
C116 C111 Te11 Pd6 -143.3(6) . .
C106 C101 Te10 Pd4 -24.1(7) . .
C102 C101 Te10 Pd4 156.4(5) . .
C106 C101 Te10 Pd5 62.2(6) . .
C102 C101 Te10 Pd5 -117.4(5) . .
C92 C91 Te9 Pd5 -13.4(7) . .
C96 C91 Te9 Pd5 168.4(6) . .
C92 C91 Te9 Pd4 -97.2(7) . .
C96 C91 Te9 Pd4 84.6(6) . .
C101 Te10 Pd4 Te9 138.6(3) . .
Pd5 Te10 Pd4 Te9 37.72(4) . .
C101 Te10 Pd4 Te7 43.6(9) . .
Pd5 Te10 Pd4 Te7 -57.3(9) . .
C101 Te10 Pd4 Te8 -43.9(3) . .
Pd5 Te10 Pd4 Te8 -144.78(5) . .
C101 Te10 Pd4 Pd3 3.1(3) . .
Pd5 Te10 Pd4 Pd3 -97.83(6) . .
C91 Te9 Pd4 Te10 60.1(3) . .
Pd5 Te9 Pd4 Te10 -37.55(4) . .
C91 Te9 Pd4 Te7 -123.9(3) . .
Pd5 Te9 Pd4 Te7 138.53(5) . .
C91 Te9 Pd4 Te8 -38.8(13) . .
Pd5 Te9 Pd4 Te8 -136.4(13) . .
C91 Te9 Pd4 Pd3 -168.0(3) . .
Pd5 Te9 Pd4 Pd3 94.38(6) . .
C71A Te7 Pd4 Te10 60.7(9) . .
Pd3 Te7 Pd4 Te10 -42.4(9) . .
C71A Te7 Pd4 Te9 -33.9(3) . .
Pd3 Te7 Pd4 Te9 -137.07(5) . .
C71A Te7 Pd4 Te8 148.6(3) . .
Pd3 Te7 Pd4 Te8 45.45(4) . .
C71A Te7 Pd4 Pd3 103.2(3) . .
C81 Te8 Pd4 Te10 -125.5(3) . .
Pd3 Te8 Pd4 Te10 130.63(5) . .
C81 Te8 Pd4 Te9 -26.9(13) . .
Pd3 Te8 Pd4 Te9 -130.8(13) . .
C81 Te8 Pd4 Te7 58.5(3) . .
Pd3 Te8 Pd4 Te7 -45.43(4) . .
C81 Te8 Pd4 Pd3 103.9(3) . .
C51 Te5 Pd3 Te7 61.0(5) . .
Pd2 Te5 Pd3 Te7 160.62(5) . .
C51 Te5 Pd3 Te6 -124.7(5) . .
Pd2 Te5 Pd3 Te6 -25.05(5) . .
C51 Te5 Pd3 Te8 170.2(9) . .
Pd2 Te5 Pd3 Te8 -90.1(7) . .
C51 Te5 Pd3 Pd4 109.0(5) . .
Pd2 Te5 Pd3 Pd4 -151.31(6) . .
C71A Te7 Pd3 Te5 29.0(3) . .
Pd4 Te7 Pd3 Te5 129.83(5) . .
C71A Te7 Pd3 Te6 -60.9(7) . .
Pd4 Te7 Pd3 Te6 40.0(6) . .
C71A Te7 Pd3 Te8 -146.7(3) . .
Pd4 Te7 Pd3 Te8 -45.87(4) . .
C71A Te7 Pd3 Pd4 -100.9(3) . .
C61 Te6 Pd3 Te5 131.8(12) . .
Pd2 Te6 Pd3 Te5 25.44(5) . .
C61 Te6 Pd3 Te7 -137.7(13) . .
Pd2 Te6 Pd3 Te7 116.0(6) . .
C61 Te6 Pd3 Te8 -52.4(12) . .
Pd2 Te6 Pd3 Te8 -158.70(5) . .
C61 Te6 Pd3 Pd4 -100.2(12) . .
Pd2 Te6 Pd3 Pd4 153.46(6) . .
C81 Te8 Pd3 Te5 -155.3(8) . .
Pd4 Te8 Pd3 Te5 -64.2(7) . .
C81 Te8 Pd3 Te7 -45.6(3) . .
Pd4 Te8 Pd3 Te7 45.58(4) . .
C81 Te8 Pd3 Te6 140.1(3) . .
Pd4 Te8 Pd3 Te6 -128.79(5) . .
C81 Te8 Pd3 Pd4 -91.1(3) . .
Te10 Pd4 Pd3 Te5 107.57(7) . .
Te9 Pd4 Pd3 Te5 -7.49(9) . .
Te7 Pd4 Pd3 Te5 -69.20(6) . .
Te8 Pd4 Pd3 Te5 174.98(7) . .
Te10 Pd4 Pd3 Te7 176.77(7) . .
Te9 Pd4 Pd3 Te7 61.70(6) . .
Te8 Pd4 Pd3 Te7 -115.82(6) . .
Te10 Pd4 Pd3 Te6 1.10(9) . .
Te9 Pd4 Pd3 Te6 -113.97(7) . .
Te7 Pd4 Pd3 Te6 -175.67(8) . .
Te8 Pd4 Pd3 Te6 68.51(6) . .
Te10 Pd4 Pd3 Te8 -67.41(6) . .
Te9 Pd4 Pd3 Te8 177.52(7) . .
Te7 Pd4 Pd3 Te8 115.82(6) . .
C61 Te6 Pd2 Te3 -144.0(17) . .
Pd3 Te6 Pd2 Te3 -36.0(14) . .
C61 Te6 Pd2 Te4 51.0(11) . .
Pd3 Te6 Pd2 Te4 159.10(5) . .
C61 Te6 Pd2 Te5 -133.3(11) . .
Pd3 Te6 Pd2 Te5 -25.24(5) . .
C31 Te3 Pd2 Te6 134.4(15) . .
Pd1 Te3 Pd2 Te6 -122.3(14) . .
C31 Te3 Pd2 Te4 -60.6(7) . .
Pd1 Te3 Pd2 Te4 42.72(4) . .
C31 Te3 Pd2 Te5 123.7(7) . .
Pd1 Te3 Pd2 Te5 -132.99(5) . .
C41 Te4 Pd2 Te6 34.2(3) . .
Pd1 Te4 Pd2 Te6 136.64(5) . .
C41 Te4 Pd2 Te3 -145.1(3) . .
Pd1 Te4 Pd2 Te3 -42.65(4) . .
C41 Te4 Pd2 Te5 -84.9(8) . .
Pd1 Te4 Pd2 Te5 17.6(7) . .
C51 Te5 Pd2 Te6 124.5(4) . .
Pd3 Te5 Pd2 Te6 25.32(5) . .
C51 Te5 Pd2 Te3 -56.0(4) . .
Pd3 Te5 Pd2 Te3 -155.19(5) . .
C51 Te5 Pd2 Te4 -115.8(8) . .
Pd3 Te5 Pd2 Te4 145.0(7) . .
C31 Te3 Pd1 Te1 -133.9(6) . .
Pd2 Te3 Pd1 Te1 129.69(5) . .
C31 Te3 Pd1 Te4 53.6(6) . .
Pd2 Te3 Pd1 Te4 -42.84(4) . .
C31 Te3 Pd1 Te2 156.7(9) . .
Pd2 Te3 Pd1 Te2 60.2(7) . .
C31 Te3 Pd1 Pd6 179.2(6) . 7_556
Pd2 Te3 Pd1 Pd6 82.70(6) . 7_556
C11 Te1 Pd1 Te3 -24.8(4) . .
Pd6 Te1 Pd1 Te3 -128.96(5) 7_556 .
C11 Te1 Pd1 Te4 49.7(6) . .
Pd6 Te1 Pd1 Te4 -54.4(5) 7_556 .
C11 Te1 Pd1 Te2 150.3(4) . .
Pd6 Te1 Pd1 Te2 46.13(4) 7_556 .
C11 Te1 Pd1 Pd6 104.2(4) . 7_556
C41 Te4 Pd1 Te3 144.0(3) . .
Pd2 Te4 Pd1 Te3 42.70(4) . .
C41 Te4 Pd1 Te1 68.7(5) . .
Pd2 Te4 Pd1 Te1 -32.6(5) . .
C41 Te4 Pd1 Te2 -30.9(3) . .
Pd2 Te4 Pd1 Te2 -132.17(5) . .
C41 Te4 Pd1 Pd6 18.6(3) . 7_556
Pd2 Te4 Pd1 Pd6 -82.64(6) . 7_556
C21 Te2 Pd1 Te3 117.1(7) . .
Pd6 Te2 Pd1 Te3 24.0(7) 7_556 .
C21 Te2 Pd1 Te1 47.1(3) . .
Pd6 Te2 Pd1 Te1 -46.01(4) 7_556 .
C21 Te2 Pd1 Te4 -140.5(3) . .
Pd6 Te2 Pd1 Te4 126.34(5) 7_556 .
C21 Te2 Pd1 Pd6 93.1(3) . 7_556
C121 Te12 Pd6 Te1 110.5(3) . 7_556
Pd5 Te12 Pd6 Te1 -144.90(5) . 7_556
C121 Te12 Pd6 Te11 -66.8(3) . .
Pd5 Te12 Pd6 Te11 37.80(4) . .
C121 Te12 Pd6 Te2 148.6(15) . 7_556
Pd5 Te12 Pd6 Te2 -106.9(15) . 7_556
C121 Te12 Pd6 Pd1 66.1(3) . 7_556
Pd5 Te12 Pd6 Pd1 170.67(6) . 7_556
C111 Te11 Pd6 Te12 -141.3(4) . .
Pd5 Te11 Pd6 Te12 -38.18(4) . .
C111 Te11 Pd6 Te1 138.5(13) . 7_556
Pd5 Te11 Pd6 Te1 -118.4(12) . 7_556
C111 Te11 Pd6 Te2 37.4(4) . 7_556
Pd5 Te11 Pd6 Te2 140.52(5) . 7_556
C111 Te11 Pd6 Pd1 85.1(4) . 7_556
Pd5 Te11 Pd6 Pd1 -171.85(6) . 7_556
C111 Te11 Pd5 Te10 69.3(17) . .
Pd6 Te11 Pd5 Te10 -36.8(16) . .
C111 Te11 Pd5 Te12 144.0(4) . .
Pd6 Te11 Pd5 Te12 37.93(4) . .
C111 Te11 Pd5 Te9 -30.3(4) . .
Pd6 Te11 Pd5 Te9 -136.34(5) . .
C101 Te10 Pd5 Te11 117.0(16) . .
Pd4 Te10 Pd5 Te11 -137.5(16) . .
C101 Te10 Pd5 Te12 42.4(3) . .
Pd4 Te10 Pd5 Te12 147.94(4) . .
C101 Te10 Pd5 Te9 -143.2(3) . .
Pd4 Te10 Pd5 Te9 -37.73(4) . .
C121 Te12 Pd5 Te11 59.3(3) . .
Pd6 Te12 Pd5 Te11 -38.21(4) . .
C121 Te12 Pd5 Te10 -122.6(3) . .
Pd6 Te12 Pd5 Te10 139.84(5) . .
C121 Te12 Pd5 Te9 163.9(6) . .
Pd6 Te12 Pd5 Te9 66.3(6) . .
C91 Te9 Pd5 Te11 115.4(3) . .
Pd4 Te9 Pd5 Te11 -144.56(5) . .
C91 Te9 Pd5 Te10 -62.6(3) . .
Pd4 Te9 Pd5 Te10 37.45(4) . .
C91 Te9 Pd5 Te12 11.5(7) . .
Pd4 Te9 Pd5 Te12 111.5(6) . .
C3S N1S C1S O1S 4(4) . .
C2S N1S C1S O1S -173(3) . .
Pd6 Te1 C11 C12 38.7(14) 7_556 .
Pd1 Te1 C11 C12 -41.2(14) . .
Pd6 Te1 C11 C16 -143.1(12) 7_556 .
Pd1 Te1 C11 C16 137.0(12) . .
C16 C11 C12 C13 0(3) . .
Te1 C11 C12 C13 178.4(13) . .
C11 C12 C13 C14 -2(3) . .
C12 C11 C16 C15 2(2) . .
Te1 C11 C16 C15 -176.8(13) . .
C11 C16 C15 C14 -1(3) . .
C16 C15 C14 C13 -1(3) . .
C12 C13 C14 C15 3(3) . .
